data_2103734
loop_
_publ_author_name
'Tedesco, Consiglia'
'Dinnebier, Robert E.'
'Olbrich, Falk'
'van Smaalen, Sander'

_publ_section_title
;
 Disordered crystal structure of pentamethylcyclopentadienylsodium as
 seen by high-resolution X-ray powder diffraction
;
_journal_issue 5
_journal_name_full 'Acta Crystallographica Section B'
_journal_page_first 673
_journal_page_last 679
_journal_paper_doi 10.1107/S010876810101237X
_journal_volume 57
_journal_year 2001
_chemical_formula_sum 'C10 H15 Na'
_chemical_formula_weight 158.22
_chemical_name_systematic ' pentamethylcyclopentadienylsodium'
_space_group_IT_number 63
_symmetry_cell_setting orthorhombic
_symmetry_space_group_name_Hall '-C 2c 2'
_symmetry_space_group_name_H-M 'C m c m'
_cell_angle_alpha 90.0
_cell_angle_beta 90.0
_cell_angle_gamma 90.0
_cell_formula_units_Z 4
_cell_length_a 4.61030(3)
_cell_length_b 16.4621(3)
_cell_length_c 14.6751(2)
_cell_measurement_temperature 298
_cell_volume 1113.77(3)
_computing_cell_refinement GSAS
_computing_structure_refinement GSAS
_diffrn_ambient_temperature 295
_diffrn_radiation_monochromator 'Si 111'
_diffrn_radiation_wavelength .491213(2)
_refine_ls_goodness_of_fit_all .41
_refine_ls_matrix_type full
_refine_ls_number_parameters 9
_cod_data_source_file na0125.cif
_cod_data_source_block I
_cod_original_cell_volume 1113.77(4)
_cod_original_sg_symbol_H-M Cmcm
_cod_original_formula_sum 'Na C10 H15'
_cod_database_code 2103734

loop_
_symmetry_equiv_pos_site_id
_symmetry_equiv_pos_as_xyz
1 +x,+y,+z
2 -x,+y,+z
3 +x,-y,+z+1/2
4 -x,-y,+z+1/2
5 -x,-y,-z
6 +x,-y,-z
7 -x,+y,-z+1/2
8 +x,+y,-z+1/2
9 +x+1/2,+y+1/2,+z
10 -x+1/2,+y+1/2,+z
11 +x+1/2,-y+1/2,+z+1/2
12 -x+1/2,-y+1/2,+z+1/2
13 -x+1/2,-y+1/2,-z
14 +x+1/2,-y+1/2,-z
15 -x+1/2,+y+1/2,-z+1/2
16 +x+1/2,+y+1/2,-z+1/2

loop_
_atom_site_aniso_label
_atom_site_aniso_U_11
_atom_site_aniso_U_22
_atom_site_aniso_U_33
_atom_site_aniso_U_12
_atom_site_aniso_U_13
_atom_site_aniso_U_23
NA1 .0184(19) .0 .0 .168(4) .114(4) .0

loop_
_atom_site_label
_atom_site_fract_x
_atom_site_fract_y
_atom_site_fract_z
_atom_site_U_iso_or_equiv
_atom_site_thermal_displace_type
_atom_site_occupancy
NA1 .5 .1422(2) .25 .10021 Uani 1.0
C1 .0 .07422(10) .23026(12) .0428(12) Uiso .5
C2 .0 .10664(14) .31979(7) .0428(12) Uiso .5
C3 .0 .19256(14) .31287(8) .0428(12) Uiso .5
C4 .0 .21325(11) .21907(12) .0428(12) Uiso .5
C5 .0 .14011(15) .168011(9) .0428(12) Uiso .5
C6 .0 -.01446(12) .2057(3) .1775(16) Uiso .75
C7 .0 .0584(2) .40680(15) .1775(16) Uiso .75
C8 .0 .2514(2) .39126(18) .1775(16) Uiso .75
C9 .0 .29789(14) .1805(3) .1775(16) Uiso .75
C10 .0 .1336(3) .06579(2) .1775(16) Uiso .75

loop_
_atom_type_symbol
_atom_type_description
Na sodium
C carbon
H hydorgen
